data_7014724
loop_
_publ_author_name
'Brewer, Cynthia T.'
'Brewer, Greg'
'Butcher, Ray J.'
'Carpenter, Everett E.'
'Schmiedekamp, Ann M.'
'Schmiedekamp, Carl'
'Straka, Alison'
'Viragh, Carol'
'Yuzefpolskiy, Yevgeniy'
'Zavalij, Peter'

_publ_section_title
;
 Synthesis and characterization of homo- and heterodinuclear
 M(II)-M'(III) (M(II) = Mn or Fe, M'(III) = Fe or Co) mixed-valence
 supramolecular pseudo-dimers. The effect of hydrogen bonding on spin
 state selection of M(II).
;
_journal_issue 1
_journal_name_full 'Dalton transactions (Cambridge, England : 2003)'
_journal_page_first 181
_journal_page_last 194
_journal_paper_doi 10.1039/c0dt01098g
_journal_volume 40
_journal_year 2011
_chemical_formula_sum 'C21 H28.5 B Co0.5 F4 Fe0.5 N10'
_chemical_formula_weight 565.24
_chemical_name_systematic
;
?
;
_space_group_IT_number 15
_symmetry_cell_setting monoclinic
_symmetry_space_group_name_Hall '-C 2yc'
_symmetry_space_group_name_H-M 'C 1 2/c 1'
_atom_sites_solution_hydrogens geom
_atom_sites_solution_primary direct
_atom_sites_solution_secondary difmap
_audit_creation_method SHELXL-97
_cell_angle_alpha 90.00
_cell_angle_beta 92.5681(19)
_cell_angle_gamma 90.00
_cell_formula_units_Z 8
_cell_length_a 21.2022(4)
_cell_length_b 12.3477(2)
_cell_length_c 19.3014(4)
_cell_measurement_reflns_used 5580
_cell_measurement_temperature 110(2)
_cell_measurement_theta_max 74.1024
_cell_measurement_theta_min 4.5743
_cell_volume 5048.00(16)
_computing_cell_refinement
;
CrysAlisPro, Oxford Diffraction Ltd.,
Version 1.171.33.41 (release 06-05-2009 CrysAlis171 .NET)
(compiled May 6 2009,17:20:42)
;
_computing_data_collection
;
CrysAlisPro, Oxford Diffraction Ltd.,
Version 1.171.33.41 (release 06-05-2009 CrysAlis171 .NET)
(compiled May 6 2009,17:20:42)
;
_computing_data_reduction
;
CrysAlisPro, Oxford Diffraction Ltd.,
Version 1.171.33.41 (release 06-05-2009 CrysAlis171 .NET)
(compiled May 6 2009,17:20:42)
;
_computing_molecular_graphics SHELXTL
_computing_publication_material SHELXTL
_computing_structure_refinement 'SHELXL-97 (Sheldrick, 1997)'
_computing_structure_solution 'SHELXS-97 (Sheldrick, 1990)'
_diffrn_ambient_temperature 110(2)
_diffrn_detector_area_resol_mean 10.5081
_diffrn_measured_fraction_theta_full 0.995
_diffrn_measured_fraction_theta_max 0.965
_diffrn_measurement_device_type 'Xcalibur, Ruby, Gemini'
_diffrn_measurement_method '\w scans'
_diffrn_radiation_monochromator graphite
_diffrn_radiation_source 'Enhance (Cu) X-ray Source'
_diffrn_radiation_type CuK\a
_diffrn_radiation_wavelength 1.54184
_diffrn_reflns_av_R_equivalents 0.0269
_diffrn_reflns_av_sigmaI/netI 0.0342
_diffrn_reflns_limit_h_max 26
_diffrn_reflns_limit_h_min -25
_diffrn_reflns_limit_k_max 15
_diffrn_reflns_limit_k_min -10
_diffrn_reflns_limit_l_max 24
_diffrn_reflns_limit_l_min -23
_diffrn_reflns_number 9678
_diffrn_reflns_theta_full 67.50
_diffrn_reflns_theta_max 74.11
_diffrn_reflns_theta_min 4.59
_diffrn_standards_decay_% <2%
_diffrn_standards_interval_count 50
_diffrn_standards_number 2
_exptl_absorpt_coefficient_mu 5.605
_exptl_absorpt_correction_T_max 1.00000
_exptl_absorpt_correction_T_min 0.54076
_exptl_absorpt_correction_type multi-scan
_exptl_absorpt_process_details
;
CrysAlisPro, Oxford Diffraction Ltd.,
Version 1.171.33.41 (release 06-05-2009 CrysAlis171 .NET)
(compiled May 6 2009,17:20:42)
Empirical absorption correction using spherical harmonics,
implemented in SCALE3 ABSPACK scaling algorithm.
;
_exptl_crystal_colour red-brown
_exptl_crystal_density_diffrn 1.487
_exptl_crystal_density_method 'not measured'
_exptl_crystal_description prism
_exptl_crystal_F_000 2336
_exptl_crystal_size_max 0.36
_exptl_crystal_size_mid 0.28
_exptl_crystal_size_min 0.24
_refine_diff_density_max 1.533
_refine_diff_density_min -0.621
_refine_diff_density_rms 0.079
_refine_ls_extinction_method none
_refine_ls_goodness_of_fit_ref 1.077
_refine_ls_hydrogen_treatment constr
_refine_ls_matrix_type full
_refine_ls_number_parameters 375
_refine_ls_number_reflns 4958
_refine_ls_number_restraints 50
_refine_ls_restrained_S_all 1.129
_refine_ls_R_factor_all 0.0593
_refine_ls_R_factor_gt 0.0498
_refine_ls_shift/su_max 0.006
_refine_ls_shift/su_mean 0.000
_refine_ls_structure_factor_coef Fsqd
_refine_ls_weighting_details 'calc w=1/[\s^2^(Fo^2^)+(0.1056P)^2^] where P=(Fo^2^+2Fc^2^)/3'
_refine_ls_weighting_scheme calc
_refine_ls_wR_factor_gt 0.1431
_refine_ls_wR_factor_ref 0.1493
_reflns_number_gt 4122
_reflns_number_total 4958
_reflns_threshold_expression I>2\s(I)
_cod_data_source_file C0DT01098G.TXT
_cod_data_source_block ctbh12a
_cod_original_cell_volume 5047.98(18)
_cod_original_formula_sum 'C21 H28.50 B Co0.50 F4 Fe0.50 N10'
_cod_database_code 7014724

loop_
_symmetry_equiv_pos_as_xyz
'x, y, z'
'-x, y, -z+1/2'
'x+1/2, y+1/2, z'
'-x+1/2, y+1/2, -z+1/2'
'-x, -y, -z'
'x, -y, z-1/2'
'-x+1/2, -y+1/2, -z'
'x+1/2, -y+1/2, z-1/2'

loop_
_atom_site_label
_atom_site_type_symbol
_atom_site_fract_x
_atom_site_fract_y
_atom_site_fract_z
_atom_site_U_iso_or_equiv
_atom_site_adp_type
_atom_site_occupancy
_atom_site_symmetry_multiplicity
_atom_site_calc_flag
_atom_site_refinement_flags
_atom_site_disorder_assembly
_atom_site_disorder_group
Co Co 0.370184(3) 0.630703(5) 0.692132(3) 0.01814(2) Uani 0.50 1 d P . .
Fe Fe 0.370184(3) 0.630703(5) 0.692132(3) 0.01814(2) Uani 0.50 1 d P . .
F1A F 0.37420(3) 0.03519(2) 0.525739(12) 0.0610(3) Uani 0.3803(5) 1 d PDU A 1
F2A F 0.37095(4) 0.05785(3) 0.643238(10) 0.0564(3) Uani 0.3803(5) 1 d PDU A 1
F3A F 0.409812(11) 0.18065(2) 0.57905(5) 0.0935(4) Uani 0.3803(5) 1 d PDU A 1
F4A F 0.313510(11) 0.17789(2) 0.57547(11) 0.1365(7) Uani 0.3803(5) 1 d PDU A 1
F1B F 0.393240(14) 0.04087(2) 0.53323(1) 0.05504(2) Uani 0.6197(5) 1 d PDU A 2
F2B F 0.37733(3) 0.07316(4) 0.645954(10) 0.1099(4) Uani 0.6197(5) 1 d PDU A 2
F3B F 0.299103(8) 0.08347(5) 0.56788(4) 0.0975(3) Uani 0.6197(5) 1 d PDU A 2
F4B F 0.38278(2) 0.208901(15) 0.56929(4) 0.1403(4) Uani 0.6197(5) 1 d PDU A 2
N N 0.21895(2) 0.64961(3) 0.62223(2) 0.03072(12) Uani 1 1 d . . .
N1A N 0.338121(17) 0.52668(3) 0.620825(19) 0.02229(10) Uani 1 1 d . . .
N2A N 0.403035(18) 0.49678(3) 0.732854(19) 0.02193(10) Uani 1 1 d . . .
N3A N 0.431905(19) 0.46576(3) 0.79272(2) 0.02769(11) Uani 1 1 d . . .
H3AB H 0.4472 0.5097 0.8252 0.033 Uiso 1 1 calc R . .
N1B N 0.340480(18) 0.76054(3) 0.640501(19) 0.02275(10) Uani 1 1 d . . .
N2B N 0.442388(18) 0.65475(3) 0.635626(19) 0.02352(10) Uani 1 1 d . . .
N3B N 0.494410(19) 0.59829(4) 0.62103(2) 0.02809(11) Uani 1 1 d . . .
N1C N 0.295933(19) 0.61724(3) 0.75033(2) 0.02459(10) Uani 1 1 d . . .
N2C N 0.396945(19) 0.72614(3) 0.76849(2) 0.02683(11) Uani 1 1 d . . .
N3C N 0.44242(2) 0.79975(3) 0.77976(3) 0.03552(13) Uani 1 1 d . . .
H3CB H 0.4758 0.8079 0.7548 0.043 Uiso 0.50 1 calc PR . .
C1A C 0.23223(2) 0.57250(4) 0.56922(3) 0.03000(13) Uani 1 1 d . . .
H1AA H 0.2109 0.5967 0.5253 0.036 Uiso 1 1 calc R . .
H1AB H 0.2134 0.5022 0.5817 0.036 Uiso 1 1 calc R . .
C2A C 0.30202(2) 0.55402(4) 0.55625(2) 0.02612(12) Uani 1 1 d . . .
H2AA H 0.3060 0.4944 0.5224 0.031 Uiso 1 1 calc R . .
H2AB H 0.3199 0.6203 0.5360 0.031 Uiso 1 1 calc R . .
C3A C 0.35195(2) 0.42694(4) 0.63274(2) 0.02330(11) Uani 1 1 d . . .
H3AA H 0.3401 0.3707 0.6012 0.028 Uiso 1 1 calc R . .
C4A C 0.38662(2) 0.40613(4) 0.69723(2) 0.02332(11) Uani 1 1 d . . .
C5A C 0.40580(2) 0.31475(4) 0.73546(3) 0.02634(12) Uani 1 1 d . . .
H5AA H 0.4006 0.2408 0.7229 0.032 Uiso 1 1 calc R . .
C6A C 0.43381(3) 0.35611(4) 0.79538(3) 0.03066(13) Uani 1 1 d . . .
C7A C 0.46125(3) 0.29955(5) 0.85810(3) 0.04187(16) Uani 1 1 d . . .
H7AA H 0.4911 0.3479 0.8831 0.063 Uiso 1 1 calc R . .
H7AB H 0.4834 0.2341 0.8439 0.063 Uiso 1 1 calc R . .
H7AC H 0.4273 0.2796 0.8885 0.063 Uiso 1 1 calc R . .
C1B C 0.22613(2) 0.76374(4) 0.60916(3) 0.03042(13) Uani 1 1 d . . .
H1BA H 0.1865 0.8009 0.6203 0.037 Uiso 1 1 calc R . .
H1BB H 0.2322 0.7741 0.5590 0.037 Uiso 1 1 calc R . .
C2B C 0.28105(2) 0.81833(4) 0.65009(3) 0.02755(13) Uani 1 1 d . . .
H2BA H 0.2852 0.8942 0.6343 0.033 Uiso 1 1 calc R . .
H2BB H 0.2721 0.8195 0.7000 0.033 Uiso 1 1 calc R . .
C3B C 0.37861(2) 0.79741(4) 0.59621(2) 0.02591(12) Uani 1 1 d . . .
H3BA H 0.3701 0.8617 0.5705 0.031 Uiso 1 1 calc R . .
C4B C 0.43495(2) 0.73507(4) 0.58824(2) 0.02322(11) Uani 1 1 d . . .
C5B C 0.48425(2) 0.73065(4) 0.54226(2) 0.02962(13) Uani 1 1 d . . .
H5BA H 0.4912 0.7772 0.5042 0.036 Uiso 1 1 calc R . .
C6B C 0.52034(2) 0.64381(5) 0.56468(3) 0.03082(14) Uani 1 1 d . . .
C7B C 0.57885(3) 0.59559(5) 0.53616(3) 0.04033(16) Uani 1 1 d . . .
H7BA H 0.6055 0.5653 0.5742 0.060 Uiso 1 1 calc R . .
H7BB H 0.6023 0.6520 0.5125 0.060 Uiso 1 1 calc R . .
H7BC H 0.5670 0.5380 0.5032 0.060 Uiso 1 1 calc R . .
C1C C 0.19306(2) 0.61360(4) 0.68564(3) 0.03161(14) Uani 1 1 d . . .
H1CA H 0.1566 0.5659 0.6741 0.038 Uiso 1 1 calc R . .
H1CB H 0.1771 0.6775 0.7104 0.038 Uiso 1 1 calc R . .
C2C C 0.23941(2) 0.55219(4) 0.73494(3) 0.02974(13) Uani 1 1 d . . .
H2CA H 0.2187 0.5353 0.7786 0.036 Uiso 1 1 calc R . .
H2CB H 0.2515 0.4830 0.7133 0.036 Uiso 1 1 calc R . .
C3C C 0.29980(2) 0.67186(4) 0.80743(3) 0.02874(13) Uani 1 1 d . . .
H3CA H 0.2682 0.6675 0.8407 0.034 Uiso 1 1 calc R . .
C4C C 0.35407(2) 0.73893(4) 0.81760(3) 0.02822(12) Uani 1 1 d . . .
C5C C 0.37321(3) 0.82306(4) 0.86197(3) 0.03722(15) Uani 1 1 d . . .
H5CA H 0.3526 0.8492 0.9013 0.045 Uiso 1 1 calc R . .
C6C C 0.42884(3) 0.85989(4) 0.83587(4) 0.04265(17) Uani 1 1 d . . .
C7C C 0.47059(3) 0.95194(5) 0.85931(4) 0.0601(2) Uani 1 1 d . . .
H7CB H 0.5143 0.9357 0.8486 0.090 Uiso 1 1 calc R . .
H7CC H 0.4678 0.9620 0.9094 0.090 Uiso 1 1 calc R . .
H7CD H 0.4569 1.0183 0.8352 0.090 Uiso 1 1 calc R . .
B B 0.362369(5) 0.104819(9) 0.579025(6) 0.0516(2) Uani 1 1 d D . .

loop_
_atom_site_aniso_label
_atom_site_aniso_U_11
_atom_site_aniso_U_22
_atom_site_aniso_U_33
_atom_site_aniso_U_23
_atom_site_aniso_U_13
_atom_site_aniso_U_12
Co 0.01800(3) 0.01761(3) 0.01912(3) 0.00087(3) 0.00423(2) 0.00016(3)
Fe 0.01800(3) 0.01761(3) 0.01912(3) 0.00087(3) 0.00423(2) 0.00016(3)
F1A 0.0941(6) 0.0291(4) 0.0562(5) -0.0059(4) -0.0361(4) -0.0236(4)
F2A 0.0888(6) 0.0289(4) 0.0560(4) 0.0065(4) 0.0526(4) -0.0066(4)
F3A 0.1858(10) 0.0492(5) 0.0478(5) -0.0126(4) 0.0315(6) -0.0705(5)
F4A 0.0898(9) 0.0877(9) 0.2341(16) -0.0152(11) 0.0284(10) 0.0442(7)
F1B 0.0708(4) 0.0473(3) 0.0477(3) -0.0113(3) 0.0099(3) -0.0141(3)
F2B 0.1274(7) 0.1434(8) 0.0580(4) -0.0056(6) -0.0065(5) -0.0268(7)
F3B 0.0612(4) 0.1389(6) 0.0915(5) -0.0557(4) -0.0060(4) 0.0287(4)
F4B 0.2587(11) 0.0206(3) 0.1478(8) -0.0050(4) 0.0791(7) -0.0049(5)
N 0.0302(2) 0.02667(19) 0.0356(2) -0.00102(17) 0.00510(18) -0.00073(17)
N1A 0.01860(17) 0.02598(17) 0.02261(16) -0.00149(15) 0.00445(14) -0.00189(15)
N2A 0.02254(18) 0.02501(17) 0.01850(15) 0.00213(14) 0.00375(14) -0.00231(15)
N3A 0.02855(19) 0.0350(2) 0.01965(16) 0.00435(16) 0.00216(15) -0.00747(17)
N1B 0.02386(18) 0.02225(17) 0.02185(16) -0.00075(15) -0.00226(14) 0.00012(15)
N2B 0.02288(18) 0.02874(18) 0.01912(16) 0.00391(15) 0.00297(15) 0.00240(15)
N3B 0.02312(19) 0.0408(2) 0.02057(17) -0.00317(17) 0.00321(15) 0.00704(17)
N1C 0.02334(18) 0.02289(17) 0.02801(18) 0.00516(15) 0.00623(16) 0.00279(15)
N2C 0.02480(19) 0.02226(17) 0.0335(2) -0.00091(16) 0.00209(16) 0.00119(16)
N3C 0.0240(2) 0.02152(18) 0.0602(3) 0.00028(19) -0.00769(19) 0.00136(17)
C1A 0.0224(2) 0.0318(2) 0.0355(2) -0.0046(2) -0.00237(19) -0.0013(2)
C2A 0.0242(2) 0.0309(2) 0.0231(2) -0.00221(18) -0.00109(18) 0.00064(19)
C3A 0.0212(2) 0.0241(2) 0.0251(2) -0.00314(17) 0.00707(17) -0.00116(17)
C4A 0.02062(19) 0.0227(2) 0.0273(2) -0.00133(17) 0.00865(16) -0.00103(17)
C5A 0.0251(2) 0.0224(2) 0.0320(2) 0.00365(18) 0.00705(18) -0.00169(18)
C6A 0.0289(2) 0.0338(2) 0.0298(2) 0.0096(2) 0.00730(19) -0.0063(2)
C7A 0.0385(3) 0.0470(3) 0.0399(3) 0.0218(2) -0.0009(2) -0.0069(2)
C1B 0.0225(2) 0.0297(2) 0.0387(2) 0.0028(2) -0.0016(2) 0.00378(19)
C2B 0.0245(2) 0.0224(2) 0.0356(2) 0.00119(19) -0.00049(19) 0.00575(18)
C3B 0.0277(2) 0.0239(2) 0.0256(2) 0.00376(17) -0.00512(18) -0.00473(18)
C4B 0.0219(2) 0.0277(2) 0.01976(18) 0.00314(17) -0.00176(16) -0.00569(18)
C5B 0.0291(2) 0.0380(2) 0.0219(2) 0.00201(19) 0.00342(18) -0.0102(2)
C6B 0.0237(2) 0.0450(3) 0.0240(2) -0.0064(2) 0.00469(18) -0.0014(2)
C7B 0.0324(3) 0.0596(3) 0.0299(2) -0.0050(3) 0.0117(2) 0.0072(3)
C1C 0.0199(2) 0.0312(2) 0.0444(3) 0.0010(2) 0.0090(2) -0.00018(19)
C2C 0.0251(2) 0.0281(2) 0.0369(2) 0.0032(2) 0.01128(19) -0.00343(19)
C3C 0.0310(2) 0.0295(2) 0.0263(2) 0.00285(19) 0.00801(19) 0.0092(2)
C4C 0.0294(2) 0.0285(2) 0.0267(2) 0.00003(19) 0.00034(18) 0.00867(19)
C5C 0.0395(3) 0.0315(2) 0.0397(3) -0.0085(2) -0.0085(2) 0.0121(2)
C6C 0.0339(3) 0.0256(2) 0.0666(4) -0.0056(2) -0.0187(3) 0.0088(2)
C7C 0.0440(3) 0.0289(3) 0.1046(5) -0.0155(3) -0.0253(3) 0.0084(3)
B 0.0644(5) 0.0338(3) 0.0579(4) -0.0024(3) 0.0178(4) -0.0013(3)

loop_
_atom_type_symbol
_atom_type_description
_atom_type_scat_dispersion_real
_atom_type_scat_dispersion_imag
_atom_type_scat_source
C C 0.0181 0.0091 'International Tables Vol C Tables 4.2.6.8 and 6.1.1.4'
H H 0.0000 0.0000 'International Tables Vol C Tables 4.2.6.8 and 6.1.1.4'
B B 0.0090 0.0039 'International Tables Vol C Tables 4.2.6.8 and 6.1.1.4'
N N 0.0311 0.0180 'International Tables Vol C Tables 4.2.6.8 and 6.1.1.4'
F F 0.0727 0.0534 'International Tables Vol C Tables 4.2.6.8 and 6.1.1.4'
Fe Fe -1.1336 3.1974 'International Tables Vol C Tables 4.2.6.8 and 6.1.1.4'
Co Co -2.3653 3.6143 'International Tables Vol C Tables 4.2.6.8 and 6.1.1.4'

loop_
_geom_angle_atom_site_label_1
_geom_angle_atom_site_label_2
_geom_angle_atom_site_label_3
_geom_angle
_geom_angle_site_symmetry_1
_geom_angle_site_symmetry_3
_geom_angle_publ_flag
N2B Co N2A 94.579(16) . . ?
N2B Co N2C 97.008(17) . . ?
N2A Co N2C 96.972(16) . . ?
N2B Co N1B 80.454(16) . . ?
N2A Co N1B 173.351(16) . . ?
N2C Co N1B 88.067(16) . . ?
N2B Co N1A 87.910(16) . . ?
N2A Co N1A 80.508(16) . . ?
N2C Co N1A 174.662(17) . . ?
N1B Co N1A 94.819(16) . . ?
N2B Co N1C 176.018(17) . . ?
N2A Co N1C 88.786(16) . . ?
N2C Co N1C 80.445(17) . . ?
N1B Co N1C 96.351(16) . . ?
N1A Co N1C 94.754(16) . . ?
C1C N C1A 119.84(4) . . ?
C1C N C1B 120.00(4) . . ?
C1A N C1B 119.91(4) . . ?
C3A N1A C2A 118.51(4) . . ?
C3A N1A Co 115.40(3) . . ?
C2A N1A Co 126.07(3) . . ?
N3A N2A C4A 107.43(4) . . ?
N3A N2A Co 137.13(3) . . ?
C4A N2A Co 114.77(3) . . ?
N2A N3A C6A 109.28(4) . . ?
N2A N3A H3AB 125.4 . . ?
C6A N3A H3AB 125.4 . . ?
C3B N1B C2B 118.74(4) . . ?
C3B N1B Co 115.27(3) . . ?
C2B N1B Co 125.96(3) . . ?
N3B N2B C4B 108.06(4) . . ?
N3B N2B Co 135.46(3) . . ?
C4B N2B Co 114.87(3) . . ?
N2B N3B C6B 108.51(4) . . ?
C3C N1C C2C 118.71(4) . . ?
C3C N1C Co 114.73(3) . . ?
C2C N1C Co 126.56(3) . . ?
N3C N2C C4C 108.03(4) . . ?
N3C N2C Co 135.83(4) . . ?
C4C N2C Co 114.72(3) . . ?
N2C N3C C6C 109.00(4) . . ?
N2C N3C H3CB 125.5 . . ?
C6C N3C H3CB 125.5 . . ?
N C1A C2A 115.98(4) . . ?
N C1A H1AA 108.3 . . ?
C2A C1A H1AA 108.3 . . ?
N C1A H1AB 108.3 . . ?
C2A C1A H1AB 108.3 . . ?
H1AA C1A H1AB 107.4 . . ?
N1A C2A C1A 111.47(4) . . ?
N1A C2A H2AA 109.3 . . ?
C1A C2A H2AA 109.3 . . ?
N1A C2A H2AB 109.3 . . ?
C1A C2A H2AB 109.3 . . ?
H2AA C2A H2AB 108.0 . . ?
N1A C3A C4A 115.44(4) . . ?
N1A C3A H3AA 122.3 . . ?
C4A C3A H3AA 122.3 . . ?
N2A C4A C5A 109.73(4) . . ?
N2A C4A C3A 113.70(4) . . ?
C5A C4A C3A 136.48(4) . . ?
C6A C5A C4A 104.40(4) . . ?
C6A C5A H5AA 127.8 . . ?
C4A C5A H5AA 127.8 . . ?
N3A C6A C5A 109.16(4) . . ?
N3A C6A C7A 120.53(5) . . ?
C5A C6A C7A 130.27(5) . . ?
C6A C7A H7AA 109.5 . . ?
C6A C7A H7AB 109.5 . . ?
H7AA C7A H7AB 109.5 . . ?
C6A C7A H7AC 109.5 . . ?
H7AA C7A H7AC 109.5 . . ?
H7AB C7A H7AC 109.5 . . ?
N C1B C2B 115.05(4) . . ?
N C1B H1BA 108.5 . . ?
C2B C1B H1BA 108.5 . . ?
N C1B H1BB 108.5 . . ?
C2B C1B H1BB 108.5 . . ?
H1BA C1B H1BB 107.5 . . ?
N1B C2B C1B 110.96(4) . . ?
N1B C2B H2BA 109.4 . . ?
C1B C2B H2BA 109.4 . . ?
N1B C2B H2BB 109.4 . . ?
C1B C2B H2BB 109.4 . . ?
H2BA C2B H2BB 108.0 . . ?
N1B C3B C4B 115.63(4) . . ?
N1B C3B H3BA 122.2 . . ?
C4B C3B H3BA 122.2 . . ?
N2B C4B C5B 109.36(4) . . ?
N2B C4B C3B 113.14(4) . . ?
C5B C4B C3B 137.42(4) . . ?
C6B C5B C4B 104.54(4) . . ?
C6B C5B H5BA 127.7 . . ?
C4B C5B H5BA 127.7 . . ?
N3B C6B C5B 109.52(5) . . ?
N3B C6B C7B 119.90(5) . . ?
C5B C6B C7B 130.56(5) . . ?
C6B C7B H7BA 109.5 . . ?
C6B C7B H7BB 109.5 . . ?
H7BA C7B H7BB 109.5 . . ?
C6B C7B H7BC 109.5 . . ?
H7BA C7B H7BC 109.5 . . ?
H7BB C7B H7BC 109.5 . . ?
N C1C C2C 115.01(4) . . ?
N C1C H1CA 108.5 . . ?
C2C C1C H1CA 108.5 . . ?
N C1C H1CB 108.5 . . ?
C2C C1C H1CB 108.5 . . ?
H1CA C1C H1CB 107.5 . . ?
N1C C2C C1C 110.50(4) . . ?
N1C C2C H2CA 109.5 . . ?
C1C C2C H2CA 109.5 . . ?
N1C C2C H2CB 109.5 . . ?
C1C C2C H2CB 109.5 . . ?
H2CA C2C H2CB 108.1 . . ?
N1C C3C C4C 116.18(5) . . ?
N1C C3C H3CA 121.9 . . ?
C4C C3C H3CA 121.9 . . ?
N2C C4C C5C 109.34(5) . . ?
N2C C4C C3C 113.58(4) . . ?
C5C C4C C3C 136.77(5) . . ?
C6C C5C C4C 104.54(5) . . ?
C6C C5C H5CA 127.7 . . ?
C4C C5C H5CA 127.7 . . ?
N3C C6C C5C 109.08(5) . . ?
N3C C6C C7C 120.89(6) . . ?
C5C C6C C7C 130.01(6) . . ?
C6C C7C H7CB 109.5 . . ?
C6C C7C H7CC 109.5 . . ?
H7CB C7C H7CC 109.5 . . ?
C6C C7C H7CD 109.5 . . ?
H7CB C7C H7CD 109.5 . . ?
H7CC C7C H7CD 109.5 . . ?
F4B B F1A 114.52(4) . . ?
F4B B F1B 106.75(3) . . ?
F1A B F1B 17.96(3) . . ?
F4B B F2A 119.31(4) . . ?
F1A B F2A 112.99(2) . . ?
F1B B F2A 106.88(3) . . ?
F4B B F4A 67.63(3) . . ?
F1A B F4A 122.48(9) . . ?
F1B B F4A 136.56(9) . . ?
F2A B F4A 113.07(9) . . ?
F4B B F2B 109.55(4) . . ?
F1A B F2B 118.98(3) . . ?
F1B B F2B 110.19(3) . . ?
F2A B F2B 9.89(4) . . ?
F4A B F2B 112.09(9) . . ?
F4B B F3A 29.11(3) . . ?
F1A B F3A 105.59(4) . . ?
F1B B F3A 91.26(3) . . ?
F2A B F3A 102.71(5) . . ?
F4A B F3A 95.907(17) . . ?
F2B B F3A 93.18(5) . . ?
F4B B F3B 118.03(4) . . ?
F1A B F3B 88.42(4) . . ?
F1B B F3B 106.20(3) . . ?
F2A B F3B 98.58(5) . . ?
F4A B F3B 52.37(3) . . ?
F2B B F3B 105.97(4) . . ?
F3A B F3B 147.14(3) . . ?

loop_
_geom_bond_atom_site_label_1
_geom_bond_atom_site_label_2
_geom_bond_distance
_geom_bond_site_symmetry_2
_geom_bond_publ_flag
Co N2B 1.9419(4) . ?
Co N2A 1.9464(4) . ?
Co N2C 1.9513(4) . ?
Co N1B 1.9758(4) . ?
Co N1A 1.9805(4) . ?
Co N1C 1.9815(4) . ?
F1A B 1.3723(3) . ?
F2A B 1.3731(3) . ?
F3A B 1.3742(3) . ?
F4A B 1.3731(3) . ?
F1B B 1.3729(3) . ?
F2B B 1.3731(3) . ?
F3B B 1.3745(3) . ?
F4B B 1.3717(3) . ?
N C1C 1.4344(7) . ?
N C1A 1.4347(7) . ?
N C1B 1.4408(7) . ?
N1A C3A 1.2843(6) . ?
N1A C2A 1.4723(6) . ?
N2A N3A 1.3390(5) . ?
N2A C4A 1.3511(6) . ?
N3A C6A 1.3554(7) . ?
N3A H3AB 0.8800 . ?
N1B C3B 1.2860(6) . ?
N1B C2B 1.4671(6) . ?
N2B N3B 1.3452(6) . ?
N2B C4B 1.3536(6) . ?
N3B C6B 1.3619(7) . ?
N1C C3C 1.2915(6) . ?
N1C C2C 1.4621(6) . ?
N2C N3C 1.3358(6) . ?
N2C C4C 1.3517(7) . ?
N3C C6C 1.3546(8) . ?
N3C H3CB 0.8800 . ?
C1A C2A 1.5288(7) . ?
C1A H1AA 0.9900 . ?
C1A H1AB 0.9900 . ?
C2A H2AA 0.9900 . ?
C2A H2AB 0.9900 . ?
C3A C4A 1.4400(6) . ?
C3A H3AA 0.9500 . ?
C4A C5A 1.3987(7) . ?
C5A C6A 1.3747(7) . ?
C5A H5AA 0.9500 . ?
C6A C7A 1.4929(8) . ?
C7A H7AA 0.9800 . ?
C7A H7AB 0.9800 . ?
C7A H7AC 0.9800 . ?
C1B C2B 1.5336(7) . ?
C1B H1BA 0.9900 . ?
C1B H1BB 0.9900 . ?
C2B H2BA 0.9900 . ?
C2B H2BB 0.9900 . ?
C3B C4B 1.4351(7) . ?
C3B H3BA 0.9500 . ?
C4B C5B 1.4022(7) . ?
C5B C6B 1.3758(7) . ?
C5B H5BA 0.9500 . ?
C6B C7B 1.5026(8) . ?
C7B H7BA 0.9800 . ?
C7B H7BB 0.9800 . ?
C7B H7BC 0.9800 . ?
C1C C2C 1.5370(7) . ?
C1C H1CA 0.9900 . ?
C1C H1CB 0.9900 . ?
C2C H2CA 0.9900 . ?
C2C H2CB 0.9900 . ?
C3C C4C 1.4241(7) . ?
C3C H3CA 0.9500 . ?
C4C C5C 1.3951(7) . ?
C5C C6C 1.3802(8) . ?
C5C H5CA 0.9500 . ?
C6C C7C 1.4982(9) . ?
C7C H7CB 0.9800 . ?
C7C H7CC 0.9800 . ?
C7C H7CD 0.9800 . ?

loop_
_geom_hbond_atom_site_label_D
_geom_hbond_atom_site_label_H
_geom_hbond_atom_site_label_A
_geom_hbond_distance_DH
_geom_hbond_distance_HA
_geom_hbond_distance_DA
_geom_hbond_angle_DHA
_geom_hbond_site_symmetry_A
N3A H3AB N3B 0.88 1.92 2.7672(6) 160.8 2_656
N3C H3CB N3C 0.88 1.89 2.7448(9) 164.1 2_656

loop_
_geom_torsion_atom_site_label_1
_geom_torsion_atom_site_label_2
_geom_torsion_atom_site_label_3
_geom_torsion_atom_site_label_4
_geom_torsion
_geom_torsion_site_symmetry_1
_geom_torsion_site_symmetry_2
_geom_torsion_site_symmetry_3
_geom_torsion_site_symmetry_4
_geom_torsion_publ_flag
N2B Co N1A C3A 95.30(4) . . . . ?
N2A Co N1A C3A 0.31(3) . . . . ?
N2C Co N1A C3A -61.89(19) . . . . ?
N1B Co N1A C3A 175.54(3) . . . . ?
N1C Co N1A C3A -87.66(4) . . . . ?
N2B Co N1A C2A -83.18(4) . . . . ?
N2A Co N1A C2A -178.18(4) . . . . ?
N2C Co N1A C2A 119.63(17) . . . . ?
N1B Co N1A C2A -2.94(4) . . . . ?
N1C Co N1A C2A 93.86(4) . . . . ?
N2B Co N2A N3A 100.92(5) . . . . ?
N2C Co N2A N3A 3.27(5) . . . . ?
N1B Co N2A N3A 142.34(13) . . . . ?
N1A Co N2A N3A -171.97(5) . . . . ?
N1C Co N2A N3A -76.95(5) . . . . ?
N2B Co N2A C4A -89.93(3) . . . . ?
N2C Co N2A C4A 172.42(3) . . . . ?
N1B Co N2A C4A -48.50(15) . . . . ?
N1A Co N2A C4A -2.82(3) . . . . ?
N1C Co N2A C4A 92.20(3) . . . . ?
C4A N2A N3A C6A -0.12(5) . . . . ?
Co N2A N3A C6A 169.56(4) . . . . ?
N2B Co N1B C3B 0.99(3) . . . . ?
N2A Co N1B C3B -40.98(15) . . . . ?
N2C Co N1B C3B 98.43(4) . . . . ?
N1A Co N1B C3B -86.07(3) . . . . ?
N1C Co N1B C3B 178.59(3) . . . . ?
N2B Co N1B C2B -176.98(4) . . . . ?
N2A Co N1B C2B 141.05(13) . . . . ?
N2C Co N1B C2B -79.54(4) . . . . ?
N1A Co N1B C2B 95.96(4) . . . . ?
N1C Co N1B C2B 0.62(4) . . . . ?
N2A Co N2B N3B 6.58(4) . . . . ?
N2C Co N2B N3B 104.19(4) . . . . ?
N1B Co N2B N3B -168.97(4) . . . . ?
N1A Co N2B N3B -73.72(4) . . . . ?
N1C Co N2B N3B 154.2(2) . . . . ?
N2A Co N2B C4B 169.99(3) . . . . ?
N2C Co N2B C4B -92.40(3) . . . . ?
N1B Co N2B C4B -5.56(3) . . . . ?
N1A Co N2B C4B 89.69(3) . . . . ?
N1C Co N2B C4B -42.4(2) . . . . ?
C4B N2B N3B C6B 0.66(5) . . . . ?
Co N2B N3B C6B 164.85(4) . . . . ?
N2B Co N1C C3C -51.4(2) . . . . ?
N2A Co N1C C3C 96.33(4) . . . . ?
N2C Co N1C C3C -0.95(4) . . . . ?
N1B Co N1C C3C -87.90(4) . . . . ?
N1A Co N1C C3C 176.70(4) . . . . ?
N2B Co N1C C2C 129.2(2) . . . . ?
N2A Co N1C C2C -83.07(4) . . . . ?
N2C Co N1C C2C 179.65(4) . . . . ?
N1B Co N1C C2C 92.70(4) . . . . ?
N1A Co N1C C2C -2.70(4) . . . . ?
N2B Co N2C N3C 9.80(5) . . . . ?
N2A Co N2C N3C 105.32(5) . . . . ?
N1B Co N2C N3C -70.33(5) . . . . ?
N1A Co N2C N3C 166.83(16) . . . . ?
N1C Co N2C N3C -167.10(5) . . . . ?
N2B Co N2C C4C 174.16(3) . . . . ?
N2A Co N2C C4C -90.32(4) . . . . ?
N1B Co N2C C4C 94.03(4) . . . . ?
N1A Co N2C C4C -28.81(19) . . . . ?
N1C Co N2C C4C -2.75(3) . . . . ?
C4C N2C N3C C6C -0.10(6) . . . . ?
Co N2C N3C C6C 164.98(4) . . . . ?
C1C N C1A C2A -111.50(5) . . . . ?
C1B N C1A C2A 74.23(6) . . . . ?
C3A N1A C2A C1A 100.85(5) . . . . ?
Co N1A C2A C1A -80.71(5) . . . . ?
N C1A C2A N1A 53.25(6) . . . . ?
C2A N1A C3A C4A -179.27(4) . . . . ?
Co N1A C3A C4A 2.13(5) . . . . ?
N3A N2A C4A C5A -0.19(5) . . . . ?
Co N2A C4A C5A -172.48(3) . . . . ?
N3A N2A C4A C3A 176.96(4) . . . . ?
Co N2A C4A C3A 4.67(5) . . . . ?
N1A C3A C4A N2A -4.47(6) . . . . ?
N1A C3A C4A C5A 171.63(5) . . . . ?
N2A C4A C5A C6A 0.41(5) . . . . ?
C3A C4A C5A C6A -175.79(6) . . . . ?
N2A N3A C6A C5A 0.39(6) . . . . ?
N2A N3A C6A C7A -177.49(5) . . . . ?
C4A C5A C6A N3A -0.48(6) . . . . ?
C4A C5A C6A C7A 177.13(5) . . . . ?
C1C N C1B C2B 74.91(6) . . . . ?
C1A N C1B C2B -110.83(5) . . . . ?
C3B N1B C2B C1B 98.89(5) . . . . ?
Co N1B C2B C1B -83.20(5) . . . . ?
N C1B C2B N1B 53.17(6) . . . . ?
C2B N1B C3B C4B -178.35(4) . . . . ?
Co N1B C3B C4B 3.53(5) . . . . ?
N3B N2B C4B C5B -0.69(5) . . . . ?
Co N2B C4B C5B -168.53(3) . . . . ?
N3B N2B C4B C3B 176.66(4) . . . . ?
Co N2B C4B C3B 8.82(5) . . . . ?
N1B C3B C4B N2B -8.10(6) . . . . ?
N1B C3B C4B C5B 168.21(5) . . . . ?
N2B C4B C5B C6B 0.44(5) . . . . ?
C3B C4B C5B C6B -175.95(6) . . . . ?
N2B N3B C6B C5B -0.38(6) . . . . ?
N2B N3B C6B C7B -179.05(4) . . . . ?
C4B C5B C6B N3B -0.04(6) . . . . ?
C4B C5B C6B C7B 178.44(5) . . . . ?
C1A N C1C C2C 72.48(6) . . . . ?
C1B N C1C C2C -113.26(5) . . . . ?
C3C N1C C2C C1C 98.17(5) . . . . ?
Co N1C C2C C1C -82.45(5) . . . . ?
N C1C C2C N1C 55.03(6) . . . . ?
C2C N1C C3C C4C -176.22(4) . . . . ?
Co N1C C3C C4C 4.33(6) . . . . ?
N3C N2C C4C C5C -0.49(6) . . . . ?
Co N2C C4C C5C -169.09(3) . . . . ?
N3C N2C C4C C3C 174.29(4) . . . . ?
Co N2C C4C C3C 5.68(5) . . . . ?
N1C C3C C4C N2C -6.62(7) . . . . ?
N1C C3C C4C C5C 166.17(6) . . . . ?
N2C C4C C5C C6C 0.85(6) . . . . ?
C3C C4C C5C C6C -172.14(6) . . . . ?
N2C N3C C6C C5C 0.65(6) . . . . ?
N2C N3C C6C C7C -177.73(5) . . . . ?
C4C C5C C6C N3C -0.91(6) . . . . ?
C4C C5C C6C C7C 177.28(6) . . . . ?
